data_4307254
loop_
_publ_author_name
'Elaine Phuay Leng Tay'
'Seah Ling Kuan'
'Weng Kee Leong'
'Lai Yoong Goh'

_publ_section_title
;
Synthetic and X-ray Structural and Reactivity Studies of Cp*RuIV Complexes
Containing Bidentate Dithiocarbonate, Xanthate, Carbonate, and Phosphinate
Ligands (Cp* = \h5-C5Me5)
;
_journal_name_full 'Inorganic Chemistry'
_journal_page_first 1440
_journal_page_last 1450
_journal_paper_doi 10.1021/ic061781t
_journal_volume 46
_journal_year 2007
_chemical_formula_sum 'C14 H21 N O Ru S2'
_chemical_formula_weight 384.51
_chemical_name_systematic
; 
 ? 
;
_space_group_IT_number 2
_symmetry_cell_setting triclinic
_symmetry_space_group_name_Hall '-P 1'
_symmetry_space_group_name_H-M 'P -1'
_atom_sites_solution_hydrogens geom
_atom_sites_solution_primary direct
_atom_sites_solution_secondary difmap
_audit_creation_method SHELXL-97
_cell_angle_alpha 87.4270(10)
_cell_angle_beta 81.3520(10)
_cell_angle_gamma 86.4160(10)
_cell_formula_units_Z 4
_cell_length_a 9.3769(5)
_cell_length_b 11.4486(6)
_cell_length_c 15.4189(9)
_cell_measurement_reflns_used 5123
_cell_measurement_temperature 223(2)
_cell_measurement_theta_max 29.46
_cell_measurement_theta_min 2.19
_cell_volume 1632.18(15)
_computing_cell_refinement 'Bruker XSCANS'
_computing_data_collection 'Bruker XSCANS'
_computing_data_reduction 'Bruker SHELXTL'
_computing_molecular_graphics 'Bruker SHELXTL'
_computing_publication_material 'Bruker SHELXTL'
_computing_structure_refinement 'Bruker SHELXTL'
_computing_structure_solution 'Bruker SHELXTL'
_diffrn_ambient_temperature 223(2)
_diffrn_measured_fraction_theta_full 0.908
_diffrn_measured_fraction_theta_max 0.908
_diffrn_measurement_device_type 'Bruker P4'
_diffrn_measurement_method '\w scans'
_diffrn_radiation_monochromator graphite
_diffrn_radiation_source 'fine-focus sealed tube'
_diffrn_radiation_type MoK\a
_diffrn_radiation_wavelength 0.71073
_diffrn_reflns_av_R_equivalents 0.0247
_diffrn_reflns_av_sigmaI/netI 0.0285
_diffrn_reflns_limit_h_max 13
_diffrn_reflns_limit_h_min -12
_diffrn_reflns_limit_k_max 16
_diffrn_reflns_limit_k_min -15
_diffrn_reflns_limit_l_max 21
_diffrn_reflns_limit_l_min 0
_diffrn_reflns_number 22275
_diffrn_reflns_theta_full 29.90
_diffrn_reflns_theta_max 29.90
_diffrn_reflns_theta_min 2.19
_exptl_absorpt_coefficient_mu 1.208
_exptl_absorpt_correction_T_max 0.6985
_exptl_absorpt_correction_T_min 0.6436
_exptl_absorpt_correction_type SADABS
_exptl_crystal_colour yellow
_exptl_crystal_density_diffrn 1.565
_exptl_crystal_density_method 'not measured'
_exptl_crystal_description 'irregular block'
_exptl_crystal_F_000 784
_exptl_crystal_size_max 0.40
_exptl_crystal_size_mid 0.36
_exptl_crystal_size_min 0.32
_refine_diff_density_max 0.663
_refine_diff_density_min -0.334
_refine_diff_density_rms 0.078
_refine_ls_extinction_method none
_refine_ls_goodness_of_fit_ref 1.034
_refine_ls_hydrogen_treatment mixed
_refine_ls_matrix_type full
_refine_ls_number_parameters 357
_refine_ls_number_reflns 8578
_refine_ls_number_restraints 0
_refine_ls_restrained_S_all 1.034
_refine_ls_R_factor_all 0.0343
_refine_ls_R_factor_gt 0.0295
_refine_ls_shift/su_max 0.054
_refine_ls_shift/su_mean 0.003
_refine_ls_structure_factor_coef Fsqd
_refine_ls_weighting_details 'calc w=1/[\s^2^(Fo^2^)+(0.0385P)^2^+0.6529P] where P=(Fo^2^+2Fc^2^)/3'
_refine_ls_weighting_scheme calc
_refine_ls_wR_factor_gt 0.0736
_refine_ls_wR_factor_ref 0.0758
_reflns_number_gt 7607
_reflns_number_total 8578
_reflns_threshold_expression >2sigma(I)
_cod_data_source_file ic061781tsi20060920_065925_10.cif
_cod_data_source_block et10
_cod_depositor_comments
;
The following automatic conversions were performed:
'_symmetry_cell_setting' value 'Triclinic' changed to 'triclinic'
according to '/home/saulius/struct/CIF-dictionaries/cif_core.dic'
dictionary named 'cif_core.dic' version 2.4.1 from 2010-06-29.

Automatic conversion script
Id: cif_fix_enum 1527 2010-12-29 10:47:43Z saulius 
;
_cod_original_sg_symbol_H-M 'P -1 '
_cod_database_code 4307254

loop_
_symmetry_equiv_pos_as_xyz
'x, y, z'
'-x, -y, -z'

loop_
_atom_site_label
_atom_site_type_symbol
_atom_site_fract_x
_atom_site_fract_y
_atom_site_fract_z
_atom_site_U_iso_or_equiv
_atom_site_adp_type
_atom_site_occupancy
_atom_site_symmetry_multiplicity
_atom_site_calc_flag
_atom_site_refinement_flags
_atom_site_disorder_assembly
_atom_site_disorder_group
Ru1 Ru 0.669888(17) 0.312039(14) 0.835870(10) 0.02856(5) Uani 1 1 d . . .
Ru2 Ru 0.168022(17) 0.812402(14) 0.669578(10) 0.02874(5) Uani 1 1 d . . .
S1 S 0.57649(6) 0.29484(5) 0.98906(4) 0.03589(12) Uani 1 1 d . . .
S2 S 0.70905(6) 0.11230(5) 0.88329(4) 0.03609(12) Uani 1 1 d . . .
S3 S 0.21396(6) 0.89634(5) 0.52341(4) 0.03483(12) Uani 1 1 d . . .
S4 S 0.41564(6) 0.76057(5) 0.61069(4) 0.03639(12) Uani 1 1 d . . .
N1 N 0.6230(2) 0.07792(16) 1.05697(12) 0.0351(4) Uani 1 1 d . . .
N2 N 0.4841(2) 0.84415(17) 0.44478(13) 0.0368(4) Uani 1 1 d . . .
O1 O 0.3839(2) 0.3050(2) 0.77346(15) 0.0650(6) Uani 1 1 d . . .
O2 O 0.2145(2) 1.03521(16) 0.75114(13) 0.0530(5) Uani 1 1 d . . .
C1 C 0.4920(3) 0.3025(2) 0.80068(16) 0.0406(5) Uani 1 1 d . . .
C2 C 0.2031(2) 0.9494(2) 0.71769(15) 0.0377(5) Uani 1 1 d . . .
C11 C 0.6357(2) 0.15041(18) 0.98749(14) 0.0312(4) Uani 1 1 d . . .
C12 C 0.5497(3) 0.1175(2) 1.14121(15) 0.0412(5) Uani 1 1 d . . .
H12A H 0.6139 0.1630 1.1682 0.062 Uiso 1 1 calc R . .
H12B H 0.5223 0.0502 1.1792 0.062 Uiso 1 1 calc R . .
H12C H 0.4638 0.1657 1.1325 0.062 Uiso 1 1 calc R . .
C13 C 0.6861(3) -0.0418(2) 1.05144(16) 0.0420(5) Uani 1 1 d . . .
H13A H 0.6827 -0.0702 0.9935 0.063 Uiso 1 1 calc R . .
H13B H 0.6318 -0.0915 1.0954 0.063 Uiso 1 1 calc R . .
H13C H 0.7858 -0.0431 1.0617 0.063 Uiso 1 1 calc R . .
C21 C 0.3865(2) 0.83443(18) 0.51513(14) 0.0314(4) Uani 1 1 d . . .
C22 C 0.4514(3) 0.9152(2) 0.36774(16) 0.0454(6) Uani 1 1 d . . .
H22A H 0.3559 0.8995 0.3559 0.068 Uiso 1 1 calc R . .
H22B H 0.5224 0.8953 0.3173 0.068 Uiso 1 1 calc R . .
H22C H 0.4545 0.9975 0.3792 0.068 Uiso 1 1 calc R . .
C23 C 0.6303(3) 0.7916(3) 0.44179(18) 0.0500(6) Uani 1 1 d . . .
H23A H 0.6923 0.8484 0.4591 0.075 Uiso 1 1 calc R . .
H23B H 0.6666 0.7679 0.3826 0.075 Uiso 1 1 calc R . .
H23C H 0.6292 0.7237 0.4817 0.075 Uiso 1 1 calc R . .
C101 C 0.9005(2) 0.3561(2) 0.82708(16) 0.0361(5) Uani 1 1 d . . .
C102 C 0.8710(2) 0.32117(19) 0.74269(15) 0.0362(5) Uani 1 1 d . . .
C103 C 0.7659(2) 0.40319(19) 0.71476(14) 0.0349(5) Uani 1 1 d . . .
C104 C 0.7266(2) 0.48725(19) 0.78183(15) 0.0347(5) Uani 1 1 d . . .
C105 C 0.8121(2) 0.45894(19) 0.84980(15) 0.0348(5) Uani 1 1 d . . .
C106 C 1.0099(3) 0.2965(2) 0.8783(2) 0.0525(7) Uani 1 1 d . . .
H10A H 1.0039 0.2124 0.8773 0.079 Uiso 1 1 calc R . .
H10B H 0.9907 0.3211 0.9385 0.079 Uiso 1 1 calc R . .
H10C H 1.1060 0.3176 0.8522 0.079 Uiso 1 1 calc R . .
C107 C 0.9486(3) 0.2220(2) 0.69170(18) 0.0490(6) Uani 1 1 d . . .
H10D H 0.8935 0.2022 0.6465 0.074 Uiso 1 1 calc R . .
H10E H 0.9593 0.1544 0.7309 0.074 Uiso 1 1 calc R . .
H10F H 1.0433 0.2451 0.6646 0.074 Uiso 1 1 calc R . .
C108 C 0.7118(3) 0.4071(2) 0.62780(16) 0.0502(6) Uani 1 1 d . . .
H10G H 0.7655 0.4621 0.5879 0.075 Uiso 1 1 calc R . .
H10H H 0.6100 0.4319 0.6358 0.075 Uiso 1 1 calc R . .
H10I H 0.7249 0.3298 0.6035 0.075 Uiso 1 1 calc R . .
C109 C 0.6292(3) 0.5949(2) 0.77632(18) 0.0482(6) Uani 1 1 d . . .
H10J H 0.5771 0.6111 0.8342 0.072 Uiso 1 1 calc R . .
H10K H 0.5609 0.5828 0.7366 0.072 Uiso 1 1 calc R . .
H10L H 0.6864 0.6607 0.7546 0.072 Uiso 1 1 calc R . .
C110 C 0.8084(3) 0.5267(2) 0.93056(17) 0.0482(6) Uani 1 1 d . . .
H11A H 0.8737 0.5898 0.9183 0.072 Uiso 1 1 calc R . .
H11B H 0.8382 0.4753 0.9771 0.072 Uiso 1 1 calc R . .
H11C H 0.7110 0.5591 0.9488 0.072 Uiso 1 1 calc R . .
C201 C 0.0898(2) 0.62752(19) 0.67959(15) 0.0347(5) Uani 1 1 d . . .
C202 C 0.1052(2) 0.66868(19) 0.76426(14) 0.0343(4) Uani 1 1 d . . .
C203 C 0.0068(2) 0.76788(19) 0.78116(15) 0.0359(5) Uani 1 1 d . . .
C204 C -0.0635(2) 0.7918(2) 0.70563(15) 0.0360(5) Uani 1 1 d . . .
C205 C -0.0128(2) 0.7020(2) 0.64465(15) 0.0358(5) Uani 1 1 d . . .
C206 C 0.1680(3) 0.5202(2) 0.63932(18) 0.0481(6) Uani 1 1 d . . .
H20A H 0.1266 0.4508 0.6688 0.072 Uiso 1 1 calc R . .
H20B H 0.2694 0.5198 0.6456 0.072 Uiso 1 1 calc R . .
H20C H 0.1585 0.5205 0.5775 0.072 Uiso 1 1 calc R . .
C207 C 0.1938(3) 0.6066(2) 0.82757(17) 0.0457(6) Uani 1 1 d . . .
H20D H 0.2134 0.6612 0.8700 0.069 Uiso 1 1 calc R . .
H20E H 0.2843 0.5754 0.7957 0.069 Uiso 1 1 calc R . .
H20F H 0.1409 0.5429 0.8579 0.069 Uiso 1 1 calc R . .
C208 C -0.0239(3) 0.8316(2) 0.86532(17) 0.0518(7) Uani 1 1 d . . .
H20G H -0.1050 0.7984 0.9027 0.078 Uiso 1 1 calc R . .
H20H H -0.0470 0.9138 0.8527 0.078 Uiso 1 1 calc R . .
H20I H 0.0606 0.8240 0.8950 0.078 Uiso 1 1 calc R . .
C209 C -0.1816(3) 0.8836(2) 0.6950(2) 0.0507(6) Uani 1 1 d . . .
H20J H -0.1631 0.9210 0.6371 0.076 Uiso 1 1 calc R . .
H20K H -0.1844 0.9418 0.7392 0.076 Uiso 1 1 calc R . .
H20L H -0.2736 0.8474 0.7021 0.076 Uiso 1 1 calc R . .
C210 C -0.0651(3) 0.6921(3) 0.55826(18) 0.0528(7) Uani 1 1 d . . .
H21A H 0.0004 0.6390 0.5220 0.079 Uiso 1 1 calc R . .
H21B H -0.0686 0.7688 0.5289 0.079 Uiso 1 1 calc R . .
H21C H -0.1610 0.6623 0.5680 0.079 Uiso 1 1 calc R . .

loop_
_atom_site_aniso_label
_atom_site_aniso_U_11
_atom_site_aniso_U_22
_atom_site_aniso_U_33
_atom_site_aniso_U_23
_atom_site_aniso_U_13
_atom_site_aniso_U_12
Ru1 0.02899(9) 0.02824(9) 0.02703(9) -0.00044(6) 0.00023(6) -0.00139(6)
Ru2 0.02874(9) 0.03036(9) 0.02673(9) 0.00169(6) -0.00352(6) -0.00204(6)
S1 0.0439(3) 0.0295(3) 0.0310(3) -0.0028(2) 0.0049(2) 0.0001(2)
S2 0.0434(3) 0.0287(3) 0.0325(3) -0.0028(2) 0.0057(2) 0.0004(2)
S3 0.0288(3) 0.0418(3) 0.0326(3) 0.0078(2) -0.0042(2) 0.0011(2)
S4 0.0303(3) 0.0424(3) 0.0357(3) 0.0086(2) -0.0068(2) 0.0014(2)
N1 0.0395(10) 0.0328(9) 0.0308(9) 0.0011(7) 0.0001(8) 0.0000(8)
N2 0.0293(9) 0.0440(11) 0.0355(10) 0.0056(8) -0.0018(8) -0.0010(8)
O1 0.0411(11) 0.0852(16) 0.0722(14) -0.0038(12) -0.0186(10) -0.0042(10)
O2 0.0589(12) 0.0403(10) 0.0620(12) -0.0115(8) -0.0127(9) -0.0047(8)
C1 0.0359(12) 0.0442(13) 0.0404(13) 0.0014(10) -0.0018(10) -0.0045(10)
C2 0.0366(12) 0.0371(12) 0.0396(12) 0.0014(9) -0.0057(9) -0.0045(9)
C11 0.0303(10) 0.0305(10) 0.0315(11) -0.0026(8) 0.0002(8) -0.0021(8)
C12 0.0510(14) 0.0406(12) 0.0302(11) 0.0011(9) -0.0004(10) -0.0029(10)
C13 0.0479(14) 0.0356(12) 0.0406(13) 0.0039(10) -0.0041(10) 0.0019(10)
C21 0.0287(10) 0.0324(10) 0.0336(11) 0.0021(8) -0.0061(8) -0.0038(8)
C22 0.0433(13) 0.0519(14) 0.0378(13) 0.0120(11) -0.0001(10) -0.0023(11)
C23 0.0335(12) 0.0621(17) 0.0504(15) 0.0055(12) 0.0009(11) 0.0057(11)
C101 0.0305(11) 0.0354(11) 0.0411(12) 0.0038(9) -0.0016(9) -0.0044(9)
C102 0.0332(11) 0.0350(11) 0.0367(12) -0.0006(9) 0.0065(9) -0.0028(9)
C103 0.0381(12) 0.0343(11) 0.0300(11) 0.0026(8) 0.0020(9) -0.0044(9)
C104 0.0361(11) 0.0306(10) 0.0346(11) 0.0026(8) 0.0035(9) -0.0035(8)
C105 0.0347(11) 0.0334(11) 0.0352(11) 0.0006(9) 0.0004(9) -0.0082(9)
C106 0.0398(13) 0.0546(16) 0.0648(18) 0.0056(13) -0.0163(13) -0.0016(11)
C107 0.0453(14) 0.0440(14) 0.0517(15) -0.0059(11) 0.0107(12) 0.0042(11)
C108 0.0626(17) 0.0538(15) 0.0331(12) 0.0054(11) -0.0062(12) -0.0033(13)
C109 0.0493(14) 0.0364(12) 0.0541(15) 0.0074(11) 0.0019(12) 0.0050(11)
C110 0.0562(16) 0.0461(14) 0.0436(14) -0.0082(11) -0.0055(12) -0.0139(12)
C201 0.0339(11) 0.0334(11) 0.0355(11) -0.0019(9) 0.0001(9) -0.0047(9)
C202 0.0359(11) 0.0333(11) 0.0327(11) 0.0045(8) -0.0027(9) -0.0046(9)
C203 0.0385(12) 0.0346(11) 0.0314(11) 0.0048(8) 0.0035(9) -0.0031(9)
C204 0.0306(11) 0.0364(11) 0.0387(12) 0.0063(9) -0.0004(9) -0.0020(9)
C205 0.0315(11) 0.0405(12) 0.0356(11) 0.0025(9) -0.0039(9) -0.0092(9)
C206 0.0529(15) 0.0376(13) 0.0515(15) -0.0094(11) 0.0016(12) -0.0012(11)
C207 0.0483(14) 0.0469(14) 0.0427(13) 0.0118(11) -0.0128(11) -0.0039(11)
C208 0.0706(18) 0.0446(14) 0.0348(13) -0.0041(10) 0.0104(12) -0.0022(13)
C209 0.0370(13) 0.0450(14) 0.0660(18) 0.0105(12) -0.0009(12) 0.0051(11)
C210 0.0517(15) 0.0665(18) 0.0454(15) 0.0017(13) -0.0189(12) -0.0179(13)

loop_
_atom_type_symbol
_atom_type_description
_atom_type_scat_dispersion_real
_atom_type_scat_dispersion_imag
_atom_type_scat_source
C C 0.0033 0.0016 'International Tables Vol C Tables 4.2.6.8 and 6.1.1.4'
H H 0.0000 0.0000 'International Tables Vol C Tables 4.2.6.8 and 6.1.1.4'
N N 0.0061 0.0033 'International Tables Vol C Tables 4.2.6.8 and 6.1.1.4'
O O 0.0106 0.0060 'International Tables Vol C Tables 4.2.6.8 and 6.1.1.4'
S S 0.1246 0.1234 'International Tables Vol C Tables 4.2.6.8 and 6.1.1.4'
Ru Ru -1.2594 0.8363 'International Tables Vol C Tables 4.2.6.8 and 6.1.1.4'

loop_
_geom_angle_atom_site_label_1
_geom_angle_atom_site_label_2
_geom_angle_atom_site_label_3
_geom_angle
_geom_angle_site_symmetry_1
_geom_angle_site_symmetry_3
_geom_angle_publ_flag
C1 Ru1 C103 94.80(10) . . ?
C1 Ru1 C102 122.79(10) . . ?
C103 Ru1 C102 37.70(8) . . ?
C1 Ru1 C104 100.61(10) . . ?
C103 Ru1 C104 38.11(8) . . ?
C102 Ru1 C104 63.43(8) . . ?
C1 Ru1 C101 157.88(10) . . ?
C103 Ru1 C101 63.09(8) . . ?
C102 Ru1 C101 38.15(9) . . ?
C104 Ru1 C101 62.78(8) . . ?
C1 Ru1 C105 134.77(10) . . ?
C103 Ru1 C105 62.76(8) . . ?
C102 Ru1 C105 62.84(8) . . ?
C104 Ru1 C105 37.38(8) . . ?
C101 Ru1 C105 37.00(8) . . ?
C1 Ru1 S2 98.94(8) . . ?
C103 Ru1 S2 128.97(6) . . ?
C102 Ru1 S2 96.39(6) . . ?
C104 Ru1 S2 157.47(6) . . ?
C101 Ru1 S2 95.33(6) . . ?
C105 Ru1 S2 125.99(6) . . ?
C1 Ru1 S1 93.91(8) . . ?
C103 Ru1 S1 155.26(6) . . ?
C102 Ru1 S1 143.12(7) . . ?
C104 Ru1 S1 117.37(6) . . ?
C101 Ru1 S1 106.57(6) . . ?
C105 Ru1 S1 95.09(6) . . ?
S2 Ru1 S1 72.107(19) . . ?
C2 Ru2 C203 92.27(10) . . ?
C2 Ru2 C204 105.53(10) . . ?
C203 Ru2 C204 38.29(9) . . ?
C2 Ru2 C202 115.39(9) . . ?
C203 Ru2 C202 38.03(8) . . ?
C204 Ru2 C202 63.69(8) . . ?
C2 Ru2 C205 142.53(10) . . ?
C203 Ru2 C205 62.46(9) . . ?
C204 Ru2 C205 37.60(9) . . ?
C202 Ru2 C205 61.89(8) . . ?
C2 Ru2 C201 152.42(9) . . ?
C203 Ru2 C201 62.53(8) . . ?
C204 Ru2 C201 62.31(8) . . ?
C202 Ru2 C201 37.46(8) . . ?
C205 Ru2 C201 35.88(8) . . ?
C2 Ru2 S3 91.97(7) . . ?
C203 Ru2 S3 146.86(6) . . ?
C204 Ru2 S3 109.30(6) . . ?
C202 Ru2 S3 152.59(6) . . ?
C205 Ru2 S3 95.85(6) . . ?
C201 Ru2 S3 115.16(6) . . ?
C2 Ru2 S4 96.43(7) . . ?
C203 Ru2 S4 139.76(6) . . ?
C204 Ru2 S4 157.85(6) . . ?
C202 Ru2 S4 104.37(6) . . ?
C205 Ru2 S4 120.85(6) . . ?
C201 Ru2 S4 96.60(6) . . ?
S3 Ru2 S4 72.121(19) . . ?
C11 S1 Ru1 88.48(7) . . ?
C11 S2 Ru1 88.54(7) . . ?
C21 S3 Ru2 88.49(7) . . ?
C21 S4 Ru2 88.08(7) . . ?
C11 N1 C12 120.33(19) . . ?
C11 N1 C13 120.88(19) . . ?
C12 N1 C13 118.77(18) . . ?
C21 N2 C23 121.9(2) . . ?
C21 N2 C22 120.64(19) . . ?
C23 N2 C22 117.38(19) . . ?
O1 C1 Ru1 173.8(2) . . ?
O2 C2 Ru2 174.8(2) . . ?
N1 C11 S1 124.35(16) . . ?
N1 C11 S2 124.89(16) . . ?
S1 C11 S2 110.75(12) . . ?
N2 C21 S3 124.08(16) . . ?
N2 C21 S4 124.63(17) . . ?
S3 C21 S4 111.28(12) . . ?
C105 C101 C102 107.6(2) . . ?
C105 C101 C106 126.9(2) . . ?
C102 C101 C106 125.4(2) . . ?
C105 C101 Ru1 72.00(12) . . ?
C102 C101 Ru1 69.54(12) . . ?
C106 C101 Ru1 125.91(17) . . ?
C103 C102 C101 107.82(19) . . ?
C103 C102 C107 126.8(2) . . ?
C101 C102 C107 125.2(2) . . ?
C103 C102 Ru1 71.10(12) . . ?
C101 C102 Ru1 72.31(12) . . ?
C107 C102 Ru1 126.20(16) . . ?
C102 C103 C104 108.2(2) . . ?
C102 C103 C108 126.3(2) . . ?
C104 C103 C108 125.4(2) . . ?
C102 C103 Ru1 71.19(12) . . ?
C104 C103 Ru1 71.18(12) . . ?
C108 C103 Ru1 126.44(17) . . ?
C105 C104 C103 107.89(19) . . ?
C105 C104 C109 125.4(2) . . ?
C103 C104 C109 126.2(2) . . ?
C105 C104 Ru1 73.02(12) . . ?
C103 C104 Ru1 70.71(12) . . ?
C109 C104 Ru1 128.26(16) . . ?
C101 C105 C104 108.4(2) . . ?
C101 C105 C110 126.3(2) . . ?
C104 C105 C110 125.3(2) . . ?
C101 C105 Ru1 71.00(12) . . ?
C104 C105 Ru1 69.59(12) . . ?
C110 C105 Ru1 125.31(16) . . ?
C205 C201 C202 108.1(2) . . ?
C205 C201 C206 127.2(2) . . ?
C202 C201 C206 124.7(2) . . ?
C205 C201 Ru2 71.68(13) . . ?
C202 C201 Ru2 68.40(12) . . ?
C206 C201 Ru2 127.20(16) . . ?
C203 C202 C201 107.7(2) . . ?
C203 C202 C207 126.7(2) . . ?
C201 C202 C207 125.1(2) . . ?
C203 C202 Ru2 70.20(12) . . ?
C201 C202 Ru2 74.14(12) . . ?
C207 C202 Ru2 127.81(16) . . ?
C202 C203 C204 108.1(2) . . ?
C202 C203 C208 125.9(2) . . ?
C204 C203 C208 125.9(2) . . ?
C202 C203 Ru2 71.77(12) . . ?
C204 C203 Ru2 71.09(12) . . ?
C208 C203 Ru2 125.44(17) . . ?
C203 C204 C205 107.04(19) . . ?
C203 C204 C209 127.3(2) . . ?
C205 C204 C209 125.3(2) . . ?
C203 C204 Ru2 70.63(13) . . ?
C205 C204 Ru2 74.25(13) . . ?
C209 C204 Ru2 126.06(16) . . ?
C201 C205 C204 109.0(2) . . ?
C201 C205 C210 126.9(2) . . ?
C204 C205 C210 124.0(2) . . ?
C201 C205 Ru2 72.44(13) . . ?
C204 C205 Ru2 68.15(12) . . ?
C210 C205 Ru2 125.76(16) . . ?

loop_
_geom_bond_atom_site_label_1
_geom_bond_atom_site_label_2
_geom_bond_distance
_geom_bond_site_symmetry_2
_geom_bond_publ_flag
Ru1 C1 1.841(2) . ?
Ru1 C103 2.196(2) . ?
Ru1 C102 2.197(2) . ?
Ru1 C104 2.202(2) . ?
Ru1 C101 2.234(2) . ?
Ru1 C105 2.247(2) . ?
Ru1 S2 2.3925(6) . ?
Ru1 S1 2.3964(6) . ?
Ru2 C2 1.833(2) . ?
Ru2 C203 2.178(2) . ?
Ru2 C204 2.184(2) . ?
Ru2 C202 2.198(2) . ?
Ru2 C205 2.264(2) . ?
Ru2 C201 2.274(2) . ?
Ru2 S3 2.3986(6) . ?
Ru2 S4 2.4103(6) . ?
S1 C11 1.711(2) . ?
S2 C11 1.714(2) . ?
S3 C21 1.714(2) . ?
S4 C21 1.715(2) . ?
N1 C11 1.321(3) . ?
N1 C12 1.453(3) . ?
N1 C13 1.459(3) . ?
N2 C21 1.315(3) . ?
N2 C23 1.457(3) . ?
N2 C22 1.469(3) . ?
O1 C1 1.152(3) . ?
O2 C2 1.148(3) . ?
C101 C105 1.422(3) . ?
C101 C102 1.449(3) . ?
C101 C106 1.500(3) . ?
C102 C103 1.420(3) . ?
C102 C107 1.497(3) . ?
C103 C104 1.436(3) . ?
C103 C108 1.501(3) . ?
C104 C105 1.427(3) . ?
C104 C109 1.495(3) . ?
C105 C110 1.491(3) . ?
C201 C205 1.398(3) . ?
C201 C202 1.438(3) . ?
C201 C206 1.501(3) . ?
C202 C203 1.426(3) . ?
C202 C207 1.502(3) . ?
C203 C204 1.430(3) . ?
C203 C208 1.499(3) . ?
C204 C205 1.435(3) . ?
C204 C209 1.500(3) . ?
C205 C210 1.498(3) . ?
